data_2227611
loop_
_publ_author_name
'Archana, R.'
'Yamuna, E.'
'Rajendra Prasad, K. J.'
'Thiruvalluvar, A.'
'Butcher, R. J.'

_publ_section_title
;
 2,5-Dimethyl-7,8,9,10-tetrahydrocyclohepta[<i>b</i>]indol-6(5<i>H</i>)-one
;
_journal_coeditor_code HG2724
_journal_issue 11
_journal_name_full 'Acta Crystallographica Section E'
_journal_page_first o2882
_journal_paper_doi 10.1107/S1600536810041772
_journal_volume 66
_journal_year 2010
_chemical_formula_iupac 'C15 H17 N O'
_chemical_formula_moiety 'C15 H17 N O'
_chemical_formula_structural 'C15 H17 N O'
_chemical_formula_sum 'C15 H17 N O'
_chemical_formula_weight 227.30
_chemical_melting_point 346
_chemical_name_systematic
;
2,5-Dimethyl-7,8,9,10-tetrahydrocyclohepta[<i>b</i>]indol-6(5<i>H</i>)-one
;
_space_group_IT_number 29
_symmetry_cell_setting orthorhombic
_symmetry_space_group_name_Hall 'P 2c -2ac'
_symmetry_space_group_name_H-M 'P c a 21'
_atom_sites_solution_hydrogens geom
_atom_sites_solution_primary direct
_atom_sites_solution_secondary difmap
_cell_angle_alpha 90
_cell_angle_beta 90
_cell_angle_gamma 90
_cell_formula_units_Z 4
_cell_length_a 15.5889(3)
_cell_length_b 10.5707(2)
_cell_length_c 7.5388(2)
_cell_measurement_reflns_used 2494
_cell_measurement_temperature 295(2)
_cell_measurement_theta_max 73.6650
_cell_measurement_theta_min 5.0510
_cell_volume 1242.29(5)
_computing_cell_refinement 'CrysAlis Pro (Oxford Diffraction, 2010)'
_computing_data_collection 'CrysAlis Pro (Oxford Diffraction, 2010)'
_computing_data_reduction 'CrysAlis Pro (Oxford Diffraction, 2010)'
_computing_molecular_graphics 'ORTEP-3 (Farrugia, 1997) and PLATON (Spek, 2009)'
_computing_publication_material 'PLATON (Spek, 2009)'
_computing_structure_refinement 'SHELXL97 (Sheldrick, 2008)'
_computing_structure_solution 'SHELXS97 (Sheldrick, 2008)'
_diffrn_ambient_temperature 295(2)
_diffrn_detector_area_resol_mean 10.5081
_diffrn_measured_fraction_theta_full 0.997
_diffrn_measured_fraction_theta_max 0.974
_diffrn_measurement_device_type 'Oxford Diffraction Xcalibur Ruby Gemini'
_diffrn_measurement_method '\w scans'
_diffrn_radiation_monochromator graphite
_diffrn_radiation_source 'Enhance (Cu) X-ray Source'
_diffrn_radiation_type CuK\a
_diffrn_radiation_wavelength 1.54184
_diffrn_reflns_av_R_equivalents 0.0000
_diffrn_reflns_av_sigmaI/netI 0.0166
_diffrn_reflns_limit_h_max 19
_diffrn_reflns_limit_h_min 0
_diffrn_reflns_limit_k_max 13
_diffrn_reflns_limit_k_min 0
_diffrn_reflns_limit_l_max 9
_diffrn_reflns_limit_l_min 0
_diffrn_reflns_number 1327
_diffrn_reflns_theta_full 67.50
_diffrn_reflns_theta_max 73.83
_diffrn_reflns_theta_min 5.06
_exptl_absorpt_coefficient_mu 0.591
_exptl_absorpt_correction_T_max 1.00000
_exptl_absorpt_correction_T_min 0.88678
_exptl_absorpt_correction_type multi-scan
_exptl_absorpt_process_details
;
(CrysAlis Pro; Oxford Diffraction, 2010)
;
_exptl_crystal_colour 'pale yellow-orange'
_exptl_crystal_density_diffrn 1.215
_exptl_crystal_density_method 'Not Measured'
_exptl_crystal_description plate
_exptl_crystal_F_000 488
_exptl_crystal_size_max 0.49
_exptl_crystal_size_mid 0.32
_exptl_crystal_size_min 0.12
_refine_diff_density_max 0.174
_refine_diff_density_min -0.161
_refine_ls_extinction_method none
_refine_ls_goodness_of_fit_ref 1.092
_refine_ls_hydrogen_treatment constr
_refine_ls_matrix_type full
_refine_ls_number_parameters 156
_refine_ls_number_reflns 1327
_refine_ls_number_restraints 1
_refine_ls_restrained_S_all 1.092
_refine_ls_R_factor_all 0.0462
_refine_ls_R_factor_gt 0.0453
_refine_ls_shift/su_max 0.001
_refine_ls_shift/su_max_lt 0.001
_refine_ls_shift/su_mean <0.001
_refine_ls_structure_factor_coef Fsqd
_refine_ls_weighting_details 'calc w=1/[\s^2^(Fo^2^)+(0.0970P)^2^+0.0410P] where P=(Fo^2^+2Fc^2^)/3'
_refine_ls_weighting_scheme calc
_refine_ls_wR_factor_gt 0.1269
_refine_ls_wR_factor_ref 0.1291
_reflns_number_gt 1285
_reflns_number_total 1327
_reflns_threshold_expression I>2\s(I)
_cod_data_source_file hg2724.cif
_cod_data_source_block I
_cod_database_code 2227611
_cod_database_fobs_code 2227611

loop_
_symmetry_equiv_pos_site_id
_symmetry_equiv_pos_as_xyz
1 x,y,z
2 -x,-y,1/2+z
3 1/2-x,y,1/2+z
4 1/2+x,-y,z

loop_
_atom_site_aniso_label
_atom_site_aniso_U_11
_atom_site_aniso_U_22
_atom_site_aniso_U_33
_atom_site_aniso_U_12
_atom_site_aniso_U_13
_atom_site_aniso_U_23
O6 0.0441(8) 0.0967(14) 0.160(3) -0.0048(8) 0.0028(14) 0.0057(18)
N5 0.0518(9) 0.0564(10) 0.0600(11) 0.0183(8) -0.0059(8) -0.0087(9)
C1 0.0627(11) 0.0451(9) 0.0524(12) -0.0035(8) 0.0046(9) -0.0064(8)
C2 0.0934(17) 0.0432(10) 0.0636(14) -0.0093(10) 0.0126(13) -0.0110(11)
C3 0.122(2) 0.0374(9) 0.0772(18) -0.0010(12) 0.0128(18) -0.0027(12)
C4 0.1000(19) 0.0475(12) 0.0740(17) 0.0272(12) -0.0020(14) -0.0022(12)
C4A 0.0629(12) 0.0465(10) 0.0509(10) 0.0129(8) 0.0003(9) -0.0069(9)
C5 0.0588(13) 0.0851(17) 0.0833(17) 0.0332(13) -0.0132(13) -0.0156(16)
C5A 0.0438(9) 0.0511(10) 0.0485(9) 0.0080(7) 0.0005(8) -0.0059(9)
C6 0.0440(9) 0.0653(11) 0.0625(12) -0.0037(8) 0.0062(9) -0.0094(11)
C7 0.0565(11) 0.0587(12) 0.098(2) -0.0114(10) 0.0112(13) 0.0050(15)
C8 0.0641(13) 0.0681(14) 0.113(3) 0.0050(11) -0.0031(16) -0.0378(19)
C9 0.0596(11) 0.0469(10) 0.0777(15) 0.0111(8) 0.0124(11) 0.0058(11)
C10 0.0425(8) 0.0492(10) 0.0691(14) 0.0037(7) -0.0056(9) 0.0103(10)
C10A 0.0429(8) 0.0430(9) 0.0444(9) 0.0042(7) -0.0001(8) -0.0025(8)
C10B 0.0567(10) 0.0404(9) 0.0436(9) 0.0062(7) 0.0024(8) -0.0033(8)
C21 0.120(3) 0.0646(15) 0.099(2) -0.0374(17) 0.018(2) -0.0114(17)

loop_
_atom_site_type_symbol
_atom_site_label
_atom_site_fract_x
_atom_site_fract_y
_atom_site_fract_z
_atom_site_U_iso_or_equiv
_atom_site_thermal_displace_type
_atom_site_calc_flag
_atom_site_refinement_flags
_atom_site_occupancy
O O6 0.18943(11) 0.4617(2) 0.5238(5) 0.1003(11) Uani d . 1.000
N N5 0.29328(12) 0.68004(18) 0.4471(3) 0.0561(6) Uani d . 1.000
C C1 0.51734(15) 0.75136(19) 0.4664(3) 0.0534(6) Uani d . 1.000
C C2 0.52228(19) 0.8760(2) 0.4100(4) 0.0667(8) Uani d . 1.000
C C3 0.4462(2) 0.9404(2) 0.3639(5) 0.0789(9) Uani d . 1.000
C C4 0.3667(2) 0.8856(2) 0.3734(4) 0.0738(9) Uani d . 1.000
C C4A 0.36199(15) 0.7584(2) 0.4294(3) 0.0534(6) Uani d . 1.000
C C5 0.20448(16) 0.7199(3) 0.4212(5) 0.0757(9) Uani d . 1.000
C C5A 0.32271(11) 0.56233(19) 0.5029(3) 0.0478(5) Uani d . 1.000
C C6 0.26683(13) 0.4538(2) 0.5353(3) 0.0573(6) Uani d . 1.000
C C7 0.30755(16) 0.3306(2) 0.5819(5) 0.0711(9) Uani d . 1.000
C C8 0.37596(17) 0.2890(3) 0.4485(6) 0.0817(12) Uani d . 1.000
C C9 0.46482(15) 0.3391(2) 0.4821(4) 0.0614(7) Uani d . 1.000
C C10 0.46951(13) 0.46270(19) 0.5847(4) 0.0536(6) Uani d . 1.000
C C10A 0.41137(11) 0.56610(16) 0.5207(3) 0.0434(5) Uani d . 1.000
C C10B 0.43718(13) 0.69124(18) 0.4753(3) 0.0469(5) Uani d . 1.000
C C21 0.6075(3) 0.9427(3) 0.3943(6) 0.0945(13) Uani d . 1.000
H H1 0.56686 0.70786 0.49820 0.0640 Uiso calc R 1.000
H H3 0.45022 1.02372 0.32532 0.0947 Uiso calc R 1.000
H H4 0.31752 0.93066 0.34395 0.0886 Uiso calc R 1.000
H H5A 0.20287 0.79065 0.34142 0.1136 Uiso calc R 1.000
H H5B 0.18019 0.74410 0.53321 0.1136 Uiso calc R 1.000
H H5C 0.17200 0.65120 0.37201 0.1136 Uiso calc R 1.000
H H7A 0.26345 0.26605 0.58845 0.0853 Uiso calc R 1.000
H H7B 0.33362 0.33765 0.69835 0.0853 Uiso calc R 1.000
H H8A 0.37840 0.19726 0.44833 0.0980 Uiso calc R 1.000
H H8B 0.35808 0.31561 0.33110 0.0980 Uiso calc R 1.000
H H9A 0.49307 0.35096 0.36871 0.0737 Uiso calc R 1.000
H H9B 0.49689 0.27543 0.54691 0.0737 Uiso calc R 1.000
H H10A 0.45605 0.44540 0.70798 0.0643 Uiso calc R 1.000
H H10B 0.52813 0.49334 0.58032 0.0643 Uiso calc R 1.000
H H21A 0.65287 0.88480 0.42275 0.1418 Uiso calc R 1.000
H H21B 0.60900 1.01291 0.47511 0.1418 Uiso calc R 1.000
H H21C 0.61481 0.97296 0.27521 0.1418 Uiso calc R 1.000

loop_
_atom_type_symbol
_atom_type_description
_atom_type_scat_dispersion_real
_atom_type_scat_dispersion_imag
_atom_type_scat_source
O O 0.0492 0.0322 'International Tables Vol C Tables 4.2.6.8 and 6.1.1.4'
N N 0.0311 0.0180 'International Tables Vol C Tables 4.2.6.8 and 6.1.1.4'
H H 0.0000 0.0000 'International Tables Vol C Tables 4.2.6.8 and 6.1.1.4'
C C 0.0181 0.0091 'International Tables Vol C Tables 4.2.6.8 and 6.1.1.4'

loop_
_geom_angle_atom_site_label_1
_geom_angle_atom_site_label_2
_geom_angle_atom_site_label_3
_geom_angle_site_symmetry_1
_geom_angle_site_symmetry_2
_geom_angle_site_symmetry_3
_geom_angle
_geom_angle_publ_flag
C4A N5 C5 . . . 123.9(2) no
C4A N5 C5A . . . 108.33(17) no
C5 N5 C5A . . . 127.7(2) no
C2 C1 C10B . . . 119.6(2) no
C1 C2 C3 . . . 119.2(2) no
C1 C2 C21 . . . 121.1(3) no
C3 C2 C21 . . . 119.7(2) no
C2 C3 C4 . . . 122.9(2) no
C3 C4 C4A . . . 117.8(2) no
N5 C4A C4 . . . 130.6(2) no
N5 C4A C10B . . . 108.85(18) no
C4 C4A C10B . . . 120.6(2) no
N5 C5A C6 . . . 123.79(17) no
N5 C5A C10A . . . 109.37(17) no
C6 C5A C10A . . . 126.84(18) no
O6 C6 C5A . . . 121.8(2) no
O6 C6 C7 . . . 120.1(2) no
C5A C6 C7 . . . 118.13(18) no
C6 C7 C8 . . . 113.1(3) no
C7 C8 C9 . . . 115.5(3) no
C8 C9 C10 . . . 115.6(2) no
C9 C10 C10A . . . 115.7(2) no
C5A C10A C10 . . . 127.70(17) no
C5A C10A C10B . . . 106.53(16) no
C10 C10A C10B . . . 125.70(16) no
C1 C10B C4A . . . 119.95(18) no
C1 C10B C10A . . . 133.12(19) no
C4A C10B C10A . . . 106.92(17) no
C2 C1 H1 . . . 120.00 no
C10B C1 H1 . . . 120.00 no
C2 C3 H3 . . . 119.00 no
C4 C3 H3 . . . 119.00 no
C3 C4 H4 . . . 121.00 no
C4A C4 H4 . . . 121.00 no
N5 C5 H5A . . . 109.00 no
N5 C5 H5B . . . 109.00 no
N5 C5 H5C . . . 109.00 no
H5A C5 H5B . . . 109.00 no
H5A C5 H5C . . . 109.00 no
H5B C5 H5C . . . 109.00 no
C6 C7 H7A . . . 109.00 no
C6 C7 H7B . . . 109.00 no
C8 C7 H7A . . . 109.00 no
C8 C7 H7B . . . 109.00 no
H7A C7 H7B . . . 108.00 no
C7 C8 H8A . . . 108.00 no
C7 C8 H8B . . . 108.00 no
C9 C8 H8A . . . 108.00 no
C9 C8 H8B . . . 108.00 no
H8A C8 H8B . . . 107.00 no
C8 C9 H9A . . . 108.00 no
C8 C9 H9B . . . 108.00 no
C10 C9 H9A . . . 108.00 no
C10 C9 H9B . . . 108.00 no
H9A C9 H9B . . . 107.00 no
C9 C10 H10A . . . 108.00 no
C9 C10 H10B . . . 108.00 no
C10A C10 H10A . . . 108.00 no
C10A C10 H10B . . . 108.00 no
H10A C10 H10B . . . 107.00 no
C2 C21 H21A . . . 109.00 no
C2 C21 H21B . . . 109.00 no
C2 C21 H21C . . . 109.00 no
H21A C21 H21B . . . 109.00 no
H21A C21 H21C . . . 110.00 no
H21B C21 H21C . . . 109.00 no

loop_
_geom_bond_atom_site_label_1
_geom_bond_atom_site_label_2
_geom_bond_site_symmetry_1
_geom_bond_site_symmetry_2
_geom_bond_distance
_geom_bond_publ_flag
O6 C6 . . 1.213(3) no
N5 C4A . . 1.361(3) no
N5 C5 . . 1.460(3) no
N5 C5A . . 1.391(3) no
C1 C2 . . 1.387(3) no
C1 C10B . . 1.404(3) no
C2 C3 . . 1.411(4) no
C2 C21 . . 1.509(5) no
C3 C4 . . 1.370(4) no
C4 C4A . . 1.411(3) no
C4A C10B . . 1.413(3) no
C5A C6 . . 1.461(3) no
C5A C10A . . 1.389(2) no
C6 C7 . . 1.491(3) no
C7 C8 . . 1.530(5) no
C8 C9 . . 1.505(4) no
C9 C10 . . 1.520(3) no
C10 C10A . . 1.500(3) no
C10A C10B . . 1.424(3) no
C1 H1 . . 0.9300 no
C3 H3 . . 0.9300 no
C4 H4 . . 0.9300 no
C5 H5A . . 0.9600 no
C5 H5B . . 0.9600 no
C5 H5C . . 0.9600 no
C7 H7A . . 0.9700 no
C7 H7B . . 0.9700 no
C8 H8A . . 0.9700 no
C8 H8B . . 0.9700 no
C9 H9A . . 0.9700 no
C9 H9B . . 0.9700 no
C10 H10A . . 0.9700 no
C10 H10B . . 0.9700 no
C21 H21A . . 0.9600 no
C21 H21B . . 0.9600 no
C21 H21C . . 0.9600 no

loop_
_geom_contact_atom_site_label_1
_geom_contact_atom_site_label_2
_geom_contact_distance
_geom_contact_site_symmetry_1
_geom_contact_site_symmetry_2
_geom_contact_publ_flag
O6 N5 2.878(3) . . no
O6 C5 2.847(4) . . no
O6 H5C 2.3200 . . no
O6 H7B 2.8100 . 3_554 no
O6 H8B 2.8800 . 3_555 no
O6 H1 2.6300 . 4_465 no
O6 H10B 2.5900 . 4_465 no
N5 O6 2.878(3) . . no
C5 O6 2.847(4) . . no
C5 C5A 3.591(4) . 3_554 no
C5A C5 3.591(4) . 3_555 no
C1 H10A 2.8800 . 2_664 no
C1 H10B 2.8600 . . no
C3 H21B 3.0900 . 2_674 no
C3 H8A 2.9800 . 1_565 no
C4 H5B 3.0600 . 3_554 no
C4 H5A 2.7500 . . no
C4A H5B 3.0600 . 3_554 no
C5 H4 2.9000 . . no
C5A H8B 2.9600 . . no
C5A H5C 2.9400 . 3_555 no
C6 H5C 2.8400 . . no
C7 H10A 2.7800 . . no
C10 H1 3.0700 . . no
C10 H7B 2.6400 . . no
C10 H9A 2.9700 . 2_665 no
C10A H7B 3.0200 . . no
C10A H5C 3.0800 . 3_555 no
C10B H10A 2.9900 . 2_664 no
H1 C10 3.0700 . . no
H1 H10B 2.4300 . . no
H1 H21A 2.3700 . . no
H1 O6 2.6300 . 4_565 no
H3 H8A 2.3400 . 1_565 no
H4 C5 2.9000 . . no
H4 H5A 2.3200 . . no
H5A C4 2.7500 . . no
H5A H4 2.3200 . . no
H5B C4 3.0600 . 3_555 no
H5B C4A 3.0600 . 3_555 no
H5C O6 2.3200 . . no
H5C C6 2.8400 . . no
H5C C5A 2.9400 . 3_554 no
H5C C10A 3.0800 . 3_554 no
H7B C10 2.6400 . . no
H7B C10A 3.0200 . . no
H7B H10A 2.2200 . . no
H7B O6 2.8100 . 3_555 no
H8A C3 2.9800 . 1_545 no
H8A H3 2.3400 . 1_545 no
H8B C5A 2.9600 . . no
H8B O6 2.8800 . 3_554 no
H9A C10 2.9700 . 2_664 no
H9A H10A 2.5900 . 2_664 no
H10A C7 2.7800 . . no
H10A H7B 2.2200 . . no
H10A C1 2.8800 . 2_665 no
H10A C10B 2.9900 . 2_665 no
H10A H9A 2.5900 . 2_665 no
H10B C1 2.8600 . . no
H10B H1 2.4300 . . no
H10B O6 2.5900 . 4_565 no
H21A H1 2.3700 . . no
H21B C3 3.0900 . 2_675 no

loop_
_geom_hbond_atom_site_label_D
_geom_hbond_atom_site_label_H
_geom_hbond_atom_site_label_A
_geom_hbond_site_symmetry_A
_geom_hbond_distance_DH
_geom_hbond_distance_HA
_geom_hbond_distance_DA
_geom_hbond_angle_DHA
_geom_hbond_publ_flag
C10 H10B O6 4_565 0.97 2.59 3.550(3) 168 yes

loop_
_geom_torsion_atom_site_label_1
_geom_torsion_atom_site_label_2
_geom_torsion_atom_site_label_3
_geom_torsion_atom_site_label_4
_geom_torsion_site_symmetry_1
_geom_torsion_site_symmetry_2
_geom_torsion_site_symmetry_3
_geom_torsion_site_symmetry_4
_geom_torsion
_geom_torsion_publ_flag
C5 N5 C4A C4 . . . . -5.0(4) no
C5 N5 C4A C10B . . . . 176.1(3) no
C5A N5 C4A C4 . . . . 178.6(3) no
C5A N5 C4A C10B . . . . -0.4(3) no
C4A N5 C5A C6 . . . . -179.7(2) no
C4A N5 C5A C10A . . . . 0.0(3) no
C5 N5 C5A C6 . . . . 4.0(4) no
C5 N5 C5A C10A . . . . -176.4(3) no
C10B C1 C2 C3 . . . . 0.5(4) no
C10B C1 C2 C21 . . . . -178.4(3) no
C2 C1 C10B C4A . . . . -0.9(3) no
C2 C1 C10B C10A . . . . 177.5(3) no
C1 C2 C3 C4 . . . . 0.5(5) no
C21 C2 C3 C4 . . . . 179.5(3) no
C2 C3 C4 C4A . . . . -1.0(5) no
C3 C4 C4A N5 . . . . -178.3(3) no
C3 C4 C4A C10B . . . . 0.6(4) no
N5 C4A C10B C1 . . . . 179.5(2) no
N5 C4A C10B C10A . . . . 0.6(3) no
C4 C4A C10B C1 . . . . 0.4(3) no
C4 C4A C10B C10A . . . . -178.4(2) no
N5 C5A C6 O6 . . . . -3.8(4) no
N5 C5A C6 C7 . . . . 175.6(2) no
C10A C5A C6 O6 . . . . 176.5(3) no
C10A C5A C6 C7 . . . . -4.1(4) no
N5 C5A C10A C10 . . . . 177.3(2) no
N5 C5A C10A C10B . . . . 0.4(3) no
C6 C5A C10A C10 . . . . -3.1(4) no
C6 C5A C10A C10B . . . . -179.9(2) no
O6 C6 C7 C8 . . . . 126.1(3) no
C5A C6 C7 C8 . . . . -53.3(3) no
C6 C7 C8 C9 . . . . 86.9(3) no
C7 C8 C9 C10 . . . . -25.7(4) no
C8 C9 C10 C10A . . . . -48.2(3) no
C9 C10 C10A C5A . . . . 57.1(3) no
C9 C10 C10A C10B . . . . -126.6(2) no
C5A C10A C10B C1 . . . . -179.3(2) no
C5A C10A C10B C4A . . . . -0.7(3) no
C10 C10A C10B C1 . . . . 3.9(4) no
C10 C10A C10B C4A . . . . -177.5(2) no

loop_
_cod_related_entry_id
_cod_related_entry_database
_cod_related_entry_code
1 ChemSpider 26231206
